data_1556832
loop_
_publ_author_name
'Park, In-Hyeok'
'Kang, Yunji'
'Lee, Eunji'
'Ju, Huiyeong'
'Kim, Seulgi'
'Seo, Sujin'
'Jung, Jong Hwa'
'Lee, Shim Sung'

_publ_section_title
;
 Snapshot and crystallographic observations of kinetic and thermodynamic
 products for NO<sub>2</sub>S<sub>2</sub> macrocyclic complexes.
;
_journal_issue 'Pt 1'
_journal_name_full IUCrJ
_journal_page_first 45
_journal_page_last 53
_journal_paper_doi 10.1107/S2052252517015081
_journal_volume 5
_journal_year 2018
_chemical_formula_sum 'C116 H106 Cd8 I16 N4 O8 S8'
_chemical_formula_weight 4870.12
_space_group_crystal_system triclinic
_space_group_IT_number 2
_space_group_name_Hall '-P 1'
_space_group_name_H-M_alt 'P -1'
_atom_sites_solution_hydrogens geom
_audit_creation_method SHELXL-2014/7
_cell_angle_alpha 86.655(7)
_cell_angle_beta 89.396(6)
_cell_angle_gamma 78.371(7)
_cell_formula_units_Z 1
_cell_length_a 11.3166(11)
_cell_length_b 13.4404(15)
_cell_length_c 24.586(2)
_cell_measurement_reflns_used 7371
_cell_measurement_temperature 171(2)
_cell_measurement_theta_max 23.30
_cell_measurement_theta_min 2.15
_cell_volume 3656.5(6)
_computing_cell_refinement 'Bruker SAINT'
_computing_data_collection 'Bruker APEX2'
_computing_data_reduction 'Bruker SAINT'
_computing_molecular_graphics 'Bruker SHELXTL'
_computing_publication_material 'Bruker SHELXTL'
_computing_structure_refinement 'SHELXL-2014/7 (Sheldrick, 2014)'
_computing_structure_solution 'Bruker SHELXTL'
_diffrn_ambient_temperature 171(2)
_diffrn_measured_fraction_theta_full 0.802
_diffrn_measured_fraction_theta_max 0.802
_diffrn_measurement_device_type 'Bruker APEX-II CCD'
_diffrn_measurement_method '\f and \w scans'
_diffrn_radiation_type MoK\a
_diffrn_radiation_wavelength 0.71073
_diffrn_reflns_av_R_equivalents 0.0842
_diffrn_reflns_av_unetI/netI 0.1217
_diffrn_reflns_Laue_measured_fraction_full 0.802
_diffrn_reflns_Laue_measured_fraction_max 0.802
_diffrn_reflns_limit_h_max 11
_diffrn_reflns_limit_h_min -12
_diffrn_reflns_limit_k_max 14
_diffrn_reflns_limit_k_min -14
_diffrn_reflns_limit_l_max 27
_diffrn_reflns_limit_l_min -27
_diffrn_reflns_number 23781
_diffrn_reflns_point_group_measured_fraction_full 0.802
_diffrn_reflns_point_group_measured_fraction_max 0.802
_diffrn_reflns_theta_full 23.253
_diffrn_reflns_theta_max 23.253
_diffrn_reflns_theta_min 2.632
_exptl_absorpt_coefficient_mu 4.680
_exptl_absorpt_correction_T_max 0.8348
_exptl_absorpt_correction_T_min 0.3539
_exptl_absorpt_correction_type multi-scan
_exptl_absorpt_process_details SADABS
_exptl_crystal_colour colourless
_exptl_crystal_density_diffrn 2.212
_exptl_crystal_description needle
_exptl_crystal_F_000 2254
_exptl_crystal_size_max 0.280
_exptl_crystal_size_mid 0.070
_exptl_crystal_size_min 0.040
_refine_diff_density_max 3.799
_refine_diff_density_min -1.967
_refine_diff_density_rms 0.530
_refine_ls_extinction_method none
_refine_ls_goodness_of_fit_ref 1.129
_refine_ls_hydrogen_treatment constr
_refine_ls_matrix_type full
_refine_ls_number_parameters 625
_refine_ls_number_reflns 8432
_refine_ls_number_restraints 1058
_refine_ls_restrained_S_all 1.062
_refine_ls_R_factor_all 0.2147
_refine_ls_R_factor_gt 0.1848
_refine_ls_shift/su_max 0.000
_refine_ls_shift/su_mean 0.000
_refine_ls_structure_factor_coef Fsqd
_refine_ls_weighting_details 'w=1/[\s^2^(Fo^2^)+(0.0399P)^2^+1891.6968P] where P=(Fo^2^+2Fc^2^)/3'
_refine_ls_weighting_scheme calc
_refine_ls_wR_factor_gt 0.4191
_refine_ls_wR_factor_ref 0.4304
_reflns_Friedel_coverage 0.000
_reflns_number_gt 6056
_reflns_number_total 8432
_reflns_threshold_expression 'I > 2\s(I)'
_cod_data_source_file yc5012.cif
_cod_data_source_block 4
_cod_original_cell_volume 3656.6(6)
_cod_database_code 1556832
_shelx_shelxl_version_number 2014/7
_shelx_space_group_comment
; 
The symmetry employed for this shelxl refinement is uniquely defined 
by the following loop, which should always be used as a source of 
symmetry information in preference to the above space-group names. 
They are only intended as comments. 
;
_shelx_estimated_absorpt_t_min 0.354
_shelx_estimated_absorpt_t_max 0.835

loop_
_space_group_symop_operation_xyz
'x, y, z'
'-x, -y, -z'

loop_
_atom_site_label
_atom_site_type_symbol
_atom_site_fract_x
_atom_site_fract_y
_atom_site_fract_z
_atom_site_U_iso_or_equiv
_atom_site_adp_type
_atom_site_occupancy
_atom_site_site_symmetry_order
_atom_site_calc_flag
_atom_site_refinement_flags_posn
_atom_site_refinement_flags_adp
I1 I 0.8278(5) 0.4588(4) 0.01012(19) 0.0463(13) Uani 1 1 d . U
I2 I 0.6656(4) 0.3836(3) 0.47947(17) 0.0361(11) Uani 1 1 d . U
I3 I 0.1337(5) -0.0839(4) 0.20741(17) 0.0424(13) Uani 1 1 d . U
I4 I -0.0914(5) 0.0091(4) 0.35744(18) 0.0533(15) Uani 1 1 d . U
I5 I -0.1638(4) -0.2639(3) 0.29398(17) 0.0387(12) Uani 1 1 d . U
I6 I -0.2511(4) -0.0287(3) 0.17434(16) 0.0385(12) Uani 1 1 d . U
I7 I -0.4491(5) -0.2967(4) 0.16511(18) 0.0465(13) Uani 1 1 d . U
I8 I -0.5310(5) -0.0557(4) 0.29864(17) 0.0445(13) Uani 1 1 d . U
Cd1 Cd 1.0374(5) 0.3747(4) 0.06605(18) 0.0347(12) Uani 1 1 d . U
Cd2 Cd 0.4349(5) 0.3914(4) 0.44006(17) 0.0311(12) Uani 1 1 d . U
Cd3 Cd -0.0758(5) -0.0802(4) 0.26107(19) 0.0390(13) Uani 1 1 d . U
Cd4 Cd -0.3730(5) -0.1681(4) 0.23137(19) 0.0386(13) Uani 1 1 d . U
S1 S 1.0101(14) 0.2126(12) 0.1296(6) 0.035(4) Uani 1 1 d D U
S2 S 1.1323(12) 0.2687(10) -0.0232(6) 0.040(4) Uani 1 1 d D U
S3 S 0.4220(13) 0.2289(11) 0.3863(5) 0.029(3) Uani 1 1 d D U
S4 S 0.3772(12) 0.3336(9) 0.5417(6) 0.029(3) Uani 1 1 d D U
O1 O 1.254(4) 0.308(3) 0.0877(17) 0.041(5) Uani 1 1 d . U
O2 O 0.869(4) 0.443(3) 0.1553(17) 0.044(8) Uani 1 1 d . U
O3 O 0.204(4) 0.420(3) 0.4350(16) 0.035(5) Uani 1 1 d . U
O4 O 0.573(4) 0.408(3) 0.3429(15) 0.034(7) Uani 1 1 d . U
N1 N 1.104(4) 0.470(3) 0.1298(15) 0.039(7) Uani 1 1 d G U
C1 C 1.025(3) 0.553(3) 0.1500(17) 0.041(7) Uani 1 1 d G U
C2 C 1.071(4) 0.629(3) 0.1731(17) 0.042(7) Uani 1 1 d G U
H2A H 1.0175 0.6861 0.1869 0.050 Uiso 1 1 calc R U
C3 C 1.195(4) 0.623(3) 0.1759(17) 0.042(7) Uani 1 1 d G U
H3A H 1.2262 0.6751 0.1917 0.051 Uiso 1 1 calc R U
C4 C 1.273(3) 0.540(3) 0.1557(18) 0.043(7) Uani 1 1 d G U
H4A H 1.3579 0.5355 0.1576 0.051 Uiso 1 1 calc R U
C5 C 1.228(3) 0.464(3) 0.1326(17) 0.043(7) Uani 1 1 d G U
C6 C 1.311(7) 0.379(6) 0.117(3) 0.054(14) Uani 1 1 d . U
H6A H 1.3519 0.3424 0.1501 0.064 Uiso 1 1 calc R U
H6B H 1.3728 0.4017 0.0936 0.064 Uiso 1 1 calc R U
C7 C 1.306(4) 0.213(2) 0.0890(16) 0.043(6) Uani 1 1 d G U
C8 C 1.337(4) 0.152(3) 0.1363(12) 0.044(7) Uani 1 1 d G U
H8A H 1.3258 0.1803 0.1708 0.053 Uiso 1 1 calc R U
C9 C 1.385(4) 0.048(3) 0.1330(13) 0.044(7) Uani 1 1 d G U
H9A H 1.4058 0.0066 0.1653 0.053 Uiso 1 1 calc R U
C10 C 1.401(4) 0.006(2) 0.0825(16) 0.043(7) Uani 1 1 d G U
H10A H 1.4336 -0.0641 0.0802 0.052 Uiso 1 1 calc R U
C11 C 1.370(4) 0.068(3) 0.0352(12) 0.042(7) Uani 1 1 d G U
H11A H 1.3814 0.0390 0.0007 0.050 Uiso 1 1 calc R U
C12 C 1.323(4) 0.171(3) 0.0385(13) 0.042(6) Uani 1 1 d G U
C13 C 1.2930(13) 0.235(5) -0.013(2) 0.044(7) Uani 1 1 d D U
H13A H 1.3309 0.1968 -0.0443 0.053 Uiso 1 1 calc R U
H13B H 1.3262 0.2974 -0.0117 0.053 Uiso 1 1 calc R U
C14 C 1.100(4) 0.1431(14) -0.024(3) 0.047(8) Uani 1 1 d D U
H14A H 1.1213 0.1140 -0.0602 0.056 Uiso 1 1 calc R U
H14B H 1.1449 0.0971 0.0045 0.056 Uiso 1 1 calc R U
C15 C 0.956(3) 0.160(4) -0.0141(18) 0.047(7) Uani 1 1 d G U
C16 C 0.884(4) 0.188(4) -0.0600(14) 0.049(7) Uani 1 1 d G U
H16A H 0.9191 0.2022 -0.0941 0.058 Uiso 1 1 calc R U
C17 C 0.760(4) 0.194(4) -0.0561(15) 0.050(7) Uani 1 1 d G U
H17A H 0.7105 0.2128 -0.0875 0.060 Uiso 1 1 calc R U
C18 C 0.709(3) 0.173(4) -0.0063(18) 0.050(7) Uani 1 1 d G U
H18A H 0.6239 0.1773 -0.0036 0.059 Uiso 1 1 calc R U
C19 C 0.781(4) 0.146(4) 0.0397(14) 0.047(7) Uani 1 1 d G U
H19A H 0.7458 0.1311 0.0737 0.056 Uiso 1 1 calc R U
C20 C 0.905(4) 0.139(4) 0.0358(15) 0.046(7) Uani 1 1 d G U
C21 C 0.995(6) 0.111(2) 0.0871(15) 0.041(7) Uani 1 1 d D U
H21A H 1.0756 0.0813 0.0733 0.049 Uiso 1 1 calc R U
H21B H 0.9671 0.0578 0.1104 0.049 Uiso 1 1 calc R U
C22 C 0.8588(19) 0.246(5) 0.1555(19) 0.035(7) Uani 1 1 d D U
H22A H 0.8045 0.2898 0.1287 0.041 Uiso 1 1 calc R U
H22B H 0.8258 0.1841 0.1654 0.041 Uiso 1 1 calc R U
C23 C 0.877(4) 0.305(3) 0.2080(11) 0.033(6) Uani 1 1 d G U
C24 C 0.876(4) 0.254(2) 0.2588(14) 0.034(6) Uani 1 1 d G U
H24A H 0.8820 0.1821 0.2613 0.040 Uiso 1 1 calc R U
C25 C 0.867(4) 0.307(3) 0.3058(11) 0.033(6) Uani 1 1 d G U
H25A H 0.8666 0.2723 0.3405 0.040 Uiso 1 1 calc R U
C26 C 0.858(4) 0.412(3) 0.3021(11) 0.033(6) Uani 1 1 d G U
H26A H 0.8521 0.4488 0.3343 0.039 Uiso 1 1 calc R U
C27 C 0.859(4) 0.463(2) 0.2514(14) 0.033(6) Uani 1 1 d G U
H27A H 0.8529 0.5350 0.2489 0.040 Uiso 1 1 calc R U
C28 C 0.868(4) 0.410(3) 0.2043(11) 0.032(6) Uani 1 1 d G U
C29 C 0.891(6) 0.561(5) 0.143(2) 0.039(8) Uani 1 1 d . U
H29A H 0.8657 0.5860 0.1052 0.046 Uiso 1 1 calc R U
H29B H 0.8448 0.6074 0.1687 0.046 Uiso 1 1 calc R U
N2 N 0.347(3) 0.521(2) 0.3790(13) 0.028(6) Uani 1 1 d G U
C30 C 0.429(3) 0.565(3) 0.3479(15) 0.034(7) Uani 1 1 d G U
C31 C 0.389(3) 0.658(3) 0.3191(15) 0.036(7) Uani 1 1 d G U
H31A H 0.4447 0.6882 0.2979 0.043 Uiso 1 1 calc R U
C32 C 0.269(3) 0.707(2) 0.3215(15) 0.037(6) Uani 1 1 d G U
H32A H 0.2419 0.7700 0.3018 0.044 Uiso 1 1 calc R U
C33 C 0.188(3) 0.662(3) 0.3526(16) 0.035(7) Uani 1 1 d G U
H33A H 0.1053 0.6956 0.3542 0.042 Uiso 1 1 calc R U
C34 C 0.227(3) 0.570(3) 0.3814(14) 0.033(7) Uani 1 1 d DG U
C35 C 0.150(6) 0.509(6) 0.409(3) 0.06(2) Uani 1 1 d D U
H35A H 0.1003 0.5509 0.4357 0.077 Uiso 1 1 calc R U
H35B H 0.0937 0.4928 0.3815 0.077 Uiso 1 1 calc R U
C36 C 0.140(3) 0.354(2) 0.4582(12) 0.037(6) Uani 1 1 d G U
C37 C 0.076(3) 0.311(3) 0.4217(10) 0.037(6) Uani 1 1 d G U
H37A H 0.0726 0.3331 0.3842 0.045 Uiso 1 1 calc R U
C38 C 0.015(4) 0.235(3) 0.4400(13) 0.037(6) Uani 1 1 d G U
H38A H -0.0292 0.2054 0.4150 0.044 Uiso 1 1 calc R U
C39 C 0.019(4) 0.203(3) 0.4948(14) 0.037(6) Uani 1 1 d G U
H39A H -0.0220 0.1507 0.5072 0.044 Uiso 1 1 calc R U
C40 C 0.084(4) 0.246(3) 0.5313(10) 0.037(6) Uani 1 1 d G U
H40A H 0.0872 0.2237 0.5687 0.045 Uiso 1 1 calc R U
C41 C 0.145(3) 0.322(3) 0.5130(11) 0.037(6) Uani 1 1 d DG U
C42 C 0.2159(12) 0.368(3) 0.5489(14) 0.034(6) Uani 1 1 d D U
H42A H 0.1950 0.3508 0.5870 0.040 Uiso 1 1 calc R U
H42B H 0.1917 0.4432 0.5429 0.040 Uiso 1 1 calc R U
C43 C 0.402(5) 0.1969(9) 0.5463(18) 0.031(7) Uani 1 1 d D U
H43A H 0.3902 0.1721 0.5843 0.038 Uiso 1 1 calc R U
H43B H 0.3430 0.1737 0.5229 0.038 Uiso 1 1 calc R U
C44 C 0.525(3) 0.157(3) 0.5284(12) 0.031(6) Uani 1 1 d G U
C45 C 0.619(3) 0.145(3) 0.5654(11) 0.034(6) Uani 1 1 d DG U
H45A H 0.6064 0.1752 0.5996 0.040 Uiso 1 1 calc R U
C46 C 0.733(3) 0.091(3) 0.5523(12) 0.034(6) Uani 1 1 d G U
H46A H 0.7975 0.0832 0.5776 0.041 Uiso 1 1 calc R U
C47 C 0.752(3) 0.047(3) 0.5022(14) 0.033(6) Uani 1 1 d G U
H47A H 0.8297 0.0099 0.4933 0.039 Uiso 1 1 calc R U
C48 C 0.658(3) 0.058(3) 0.4652(11) 0.029(6) Uani 1 1 d G U
C49 C 0.544(3) 0.113(3) 0.4783(11) 0.029(6) Uani 1 1 d DG U
C50 C 0.438(5) 0.125(2) 0.4368(13) 0.026(6) Uani 1 1 d D U
H50A H 0.3617 0.1316 0.4577 0.032 Uiso 1 1 calc R U
H50B H 0.4477 0.0607 0.4176 0.032 Uiso 1 1 calc R U
C51 C 0.564(2) 0.207(5) 0.3507(15) 0.027(6) Uani 1 1 d D U
H51A H 0.6260 0.2253 0.3739 0.033 Uiso 1 1 calc R U
H51B H 0.5881 0.1331 0.3448 0.033 Uiso 1 1 calc R U
C52 C 0.561(4) 0.266(3) 0.2963(10) 0.031(6) Uani 1 1 d G U
C53 C 0.557(4) 0.212(2) 0.2498(13) 0.032(6) Uani 1 1 d G U
H53A H 0.5529 0.1424 0.2529 0.038 Uiso 1 1 calc R U
C54 C 0.558(4) 0.262(3) 0.1986(11) 0.032(6) Uani 1 1 d G U
H54A H 0.5549 0.2258 0.1667 0.039 Uiso 1 1 calc R U
C55 C 0.563(4) 0.365(3) 0.1940(10) 0.031(6) Uani 1 1 d G U
H55A H 0.5642 0.3984 0.1590 0.038 Uiso 1 1 calc R U
C56 C 0.568(4) 0.418(2) 0.2405(13) 0.031(6) Uani 1 1 d G U
H56A H 0.5714 0.4876 0.2374 0.037 Uiso 1 1 calc R U
C57 C 0.567(4) 0.368(3) 0.2917(11) 0.031(6) Uani 1 1 d G U
C58 C 0.547(6) 0.524(5) 0.343(2) 0.033(7) Uani 1 1 d . U
H58A H 0.5907 0.5436 0.3743 0.039 Uiso 1 1 calc R U
H58B H 0.5783 0.5516 0.3094 0.039 Uiso 1 1 calc R U

loop_
_atom_site_aniso_label
_atom_site_aniso_U_11
_atom_site_aniso_U_22
_atom_site_aniso_U_33
_atom_site_aniso_U_23
_atom_site_aniso_U_13
_atom_site_aniso_U_12
I1 0.051(3) 0.034(3) 0.053(3) -0.002(2) -0.007(2) -0.006(3)
I2 0.035(3) 0.027(3) 0.046(2) 0.0013(19) -0.0022(19) -0.008(2)
I3 0.050(3) 0.037(3) 0.039(2) -0.003(2) 0.012(2) -0.007(3)
I4 0.092(4) 0.040(3) 0.036(2) -0.015(2) 0.018(2) -0.028(3)
I5 0.052(3) 0.024(3) 0.040(2) -0.0040(18) 0.002(2) -0.007(2)
I6 0.050(3) 0.032(3) 0.035(2) 0.0013(18) 0.0119(19) -0.013(2)
I7 0.065(4) 0.033(3) 0.046(3) -0.010(2) 0.007(2) -0.016(3)
I8 0.066(4) 0.032(3) 0.035(2) -0.0079(19) 0.019(2) -0.010(3)
Cd1 0.044(3) 0.025(3) 0.037(2) -0.0050(19) 0.002(2) -0.010(2)
Cd2 0.034(3) 0.026(3) 0.033(2) 0.0031(19) 0.0056(19) -0.009(2)
Cd3 0.051(4) 0.031(3) 0.036(2) -0.008(2) 0.010(2) -0.010(3)
Cd4 0.050(4) 0.031(3) 0.039(3) -0.005(2) 0.011(2) -0.015(3)
S1 0.037(9) 0.029(7) 0.038(6) -0.001(5) 0.007(5) -0.005(6)
S2 0.052(8) 0.035(8) 0.038(7) -0.002(5) 0.013(5) -0.017(6)
S3 0.030(6) 0.025(6) 0.033(5) 0.001(4) 0.004(4) -0.008(5)
S4 0.035(6) 0.028(6) 0.027(5) -0.002(4) 0.007(4) -0.011(5)
O1 0.046(9) 0.033(9) 0.046(11) -0.010(7) 0.006(7) -0.010(6)
O2 0.06(2) 0.038(12) 0.037(9) -0.004(8) 0.002(9) -0.014(11)
O3 0.035(8) 0.027(9) 0.043(10) 0.002(7) 0.004(6) -0.008(6)
O4 0.044(18) 0.032(10) 0.029(9) -0.001(7) -0.004(9) -0.011(9)
N1 0.049(10) 0.030(10) 0.041(14) -0.007(10) 0.004(8) -0.010(7)
C1 0.050(11) 0.031(10) 0.044(15) -0.008(10) 0.005(8) -0.009(8)
C2 0.050(12) 0.032(10) 0.045(14) -0.010(10) 0.006(9) -0.009(8)
C3 0.050(12) 0.032(11) 0.046(14) -0.010(10) 0.005(10) -0.009(9)
C4 0.049(11) 0.032(11) 0.047(15) -0.011(10) 0.004(9) -0.010(8)
C5 0.049(10) 0.033(11) 0.050(16) -0.012(11) 0.002(8) -0.009(8)
C6 0.048(11) 0.040(13) 0.08(3) -0.025(17) 0.000(10) -0.008(8)
C7 0.049(12) 0.033(9) 0.045(11) -0.009(7) 0.010(8) -0.007(7)
C8 0.051(14) 0.034(10) 0.046(11) -0.007(8) 0.011(9) -0.005(9)
C9 0.052(15) 0.033(10) 0.046(12) -0.006(8) 0.013(10) -0.005(9)
C10 0.051(15) 0.033(10) 0.046(12) -0.006(8) 0.014(10) -0.007(9)
C11 0.050(14) 0.032(10) 0.045(11) -0.007(8) 0.014(9) -0.008(8)
C12 0.050(13) 0.032(9) 0.045(10) -0.008(7) 0.011(8) -0.009(8)
C13 0.054(10) 0.034(13) 0.047(12) -0.007(9) 0.009(7) -0.013(8)
C14 0.056(13) 0.034(11) 0.054(18) -0.003(10) 0.006(10) -0.017(9)
C15 0.055(12) 0.036(14) 0.054(11) -0.001(9) 0.005(9) -0.018(10)
C16 0.057(13) 0.036(15) 0.057(12) 0.000(10) 0.002(9) -0.019(11)
C17 0.056(13) 0.037(16) 0.059(12) 0.000(11) 0.001(10) -0.018(11)
C18 0.055(13) 0.038(16) 0.059(12) 0.001(11) 0.000(10) -0.017(11)
C19 0.053(13) 0.034(16) 0.057(12) 0.001(11) 0.002(9) -0.018(10)
C20 0.053(12) 0.034(15) 0.053(11) -0.001(9) 0.004(9) -0.017(10)
C21 0.046(15) 0.032(11) 0.048(11) -0.005(9) 0.010(10) -0.013(10)
C22 0.035(12) 0.032(13) 0.037(10) -0.003(9) 0.003(8) -0.007(9)
C23 0.027(12) 0.034(9) 0.037(8) -0.005(7) 0.004(7) -0.004(8)
C24 0.029(13) 0.034(10) 0.037(9) -0.005(7) 0.005(8) -0.002(9)
C25 0.027(12) 0.034(10) 0.036(9) -0.004(7) 0.005(8) -0.002(8)
C26 0.028(10) 0.034(9) 0.035(8) -0.005(7) 0.005(7) -0.002(8)
C27 0.028(12) 0.034(10) 0.037(8) -0.004(7) 0.004(8) -0.003(8)
C28 0.026(13) 0.034(9) 0.037(8) -0.005(7) 0.004(7) -0.003(8)
C29 0.050(12) 0.035(11) 0.032(18) -0.007(10) 0.006(9) -0.011(8)
N2 0.036(8) 0.023(8) 0.027(9) -0.004(6) 0.000(6) -0.009(5)
C30 0.040(9) 0.031(9) 0.033(12) 0.001(9) 0.003(8) -0.011(7)
C31 0.042(10) 0.032(9) 0.034(12) 0.002(9) 0.003(9) -0.010(8)
C32 0.042(11) 0.032(9) 0.036(12) 0.002(9) 0.002(9) -0.009(8)
C33 0.040(10) 0.030(9) 0.035(13) 0.003(9) 0.001(8) -0.006(7)
C34 0.038(9) 0.029(9) 0.033(14) 0.002(9) 0.001(7) -0.007(6)
C35 0.039(10) 0.047(17) 0.10(4) 0.03(2) 0.008(9) -0.004(7)
C36 0.039(10) 0.029(11) 0.045(9) 0.002(7) 0.003(7) -0.011(9)
C37 0.038(11) 0.029(12) 0.046(10) 0.002(8) 0.002(8) -0.011(10)
C38 0.038(12) 0.027(12) 0.047(11) 0.001(9) 0.003(9) -0.009(10)
C39 0.038(12) 0.026(12) 0.047(11) 0.002(9) 0.004(9) -0.010(10)
C40 0.038(11) 0.027(11) 0.047(10) 0.001(8) 0.003(8) -0.010(10)
C41 0.040(10) 0.028(11) 0.046(9) 0.002(7) 0.003(7) -0.011(9)
C42 0.035(7) 0.029(10) 0.038(9) 0.000(7) 0.008(6) -0.010(6)
C43 0.036(10) 0.028(9) 0.032(13) 0.001(7) 0.006(8) -0.011(6)
C44 0.035(8) 0.029(9) 0.030(8) 0.001(6) 0.004(6) -0.011(6)
C45 0.037(9) 0.033(11) 0.032(8) 0.001(8) 0.003(7) -0.011(7)
C46 0.037(9) 0.034(11) 0.032(9) 0.003(8) 0.003(7) -0.011(8)
C47 0.034(9) 0.032(11) 0.033(9) 0.003(8) 0.002(7) -0.009(7)
C48 0.030(8) 0.028(9) 0.030(8) 0.002(6) 0.003(6) -0.008(6)
C49 0.030(7) 0.028(8) 0.030(7) 0.001(5) 0.003(5) -0.009(5)
C50 0.026(9) 0.025(8) 0.027(8) -0.001(6) 0.005(6) -0.005(6)
C51 0.026(9) 0.030(9) 0.028(8) -0.001(6) 0.000(6) -0.009(7)
C52 0.036(15) 0.033(10) 0.029(8) -0.001(7) -0.002(7) -0.015(9)
C53 0.035(16) 0.034(11) 0.029(8) -0.002(7) -0.001(8) -0.017(10)
C54 0.035(16) 0.035(11) 0.031(9) -0.001(8) -0.001(8) -0.016(11)
C55 0.032(16) 0.034(11) 0.031(9) -0.001(8) 0.000(8) -0.015(11)
C56 0.032(16) 0.033(11) 0.030(9) 0.000(7) -0.001(8) -0.015(10)
C57 0.033(16) 0.033(10) 0.029(8) -0.001(7) 0.000(8) -0.014(9)
C58 0.040(10) 0.032(10) 0.027(16) -0.001(9) 0.001(8) -0.011(8)

loop_
_atom_type_symbol
_atom_type_description
_atom_type_scat_dispersion_real
_atom_type_scat_dispersion_imag
_atom_type_scat_source
C C 0.0033 0.0016 'International Tables Vol C Tables 4.2.6.8 and 6.1.1.4'
H H 0.0000 0.0000 'International Tables Vol C Tables 4.2.6.8 and 6.1.1.4'
N N 0.0061 0.0033 'International Tables Vol C Tables 4.2.6.8 and 6.1.1.4'
O O 0.0106 0.0060 'International Tables Vol C Tables 4.2.6.8 and 6.1.1.4'
S S 0.1246 0.1234 'International Tables Vol C Tables 4.2.6.8 and 6.1.1.4'
Cd Cd -0.8075 1.2024 'International Tables Vol C Tables 4.2.6.8 and 6.1.1.4'
I I -0.4742 1.8119 'International Tables Vol C Tables 4.2.6.8 and 6.1.1.4'

loop_
_geom_angle_atom_site_label_1
_geom_angle_atom_site_label_2
_geom_angle_atom_site_label_3
_geom_angle
Cd4 I5 Cd3 84.02(19)
Cd4 I6 Cd3 85.09(18)
N1 Cd1 O1 69.3(14)
N1 Cd1 S1 99.9(10)
O1 Cd1 S1 82.3(11)
N1 Cd1 I1 117.9(11)
O1 Cd1 I1 161.8(10)
S1 Cd1 I1 111.2(4)
N1 Cd1 S2 137.3(11)
O1 Cd1 S2 74.3(10)
S1 Cd1 S2 96.7(4)
I1 Cd1 S2 91.5(3)
N2 Cd2 O3 65.5(13)
N2 Cd2 S3 101.6(9)
O3 Cd2 S3 82.8(10)
N2 Cd2 S4 133.1(9)
O3 Cd2 S4 77.9(9)
S3 Cd2 S4 101.8(4)
N2 Cd2 I2 120.3(9)
O3 Cd2 I2 161.0(9)
S3 Cd2 I2 111.8(4)
S4 Cd2 I2 86.9(3)
I3 Cd3 I4 114.9(2)
I3 Cd3 I6 102.2(2)
I4 Cd3 I6 125.0(3)
I3 Cd3 I5 122.8(2)
I4 Cd3 I5 99.75(19)
I6 Cd3 I5 91.79(19)
I7 Cd4 I8 120.2(3)
I7 Cd4 I6 112.9(2)
I8 Cd4 I6 105.8(2)
I7 Cd4 I5 112.8(2)
I8 Cd4 I5 108.1(2)
I6 Cd4 I5 93.6(2)
C22 S1 C21 100(3)
C22 S1 Cd1 105(2)
C21 S1 Cd1 108.9(15)
C14 S2 C13 99(3)
C14 S2 Cd1 114(2)
C13 S2 Cd1 107(2)
C51 S3 C50 104(3)
C51 S3 Cd2 102(2)
C50 S3 Cd2 105.9(15)
C43 S4 C42 102(2)
C43 S4 Cd2 107.6(17)
C42 S4 Cd2 108.2(14)
C7 O1 C6 119(5)
C7 O1 Cd1 125(4)
C6 O1 Cd1 114(4)
C28 O2 C29 118(4)
C36 O3 C35 122(4)
C36 O3 Cd2 123(3)
C35 O3 Cd2 115(3)
C57 O4 C58 116(4)
C1 N1 C5 120.0
C1 N1 Cd1 120(2)
C5 N1 Cd1 116(2)
N1 C1 C2 120.0
N1 C1 C29 118(4)
C2 C1 C29 122(4)
C3 C2 C1 120.0
C2 C3 C4 120.0
C5 C4 C3 120.0
C4 C5 N1 120.0
C4 C5 C6 117(4)
N1 C5 C6 123(4)
C5 C6 O1 112(6)
O1 C7 C8 125(3)
O1 C7 C12 115(3)
C8 C7 C12 120.0
C9 C8 C7 120.0
C10 C9 C8 120.0
C9 C10 C11 120.0
C12 C11 C10 120.0
C11 C12 C7 120.0
C11 C12 C13 119(4)
C7 C12 C13 121(4)
C12 C13 S2 111(3)
C15 C14 S2 104(3)
C16 C15 C20 120.0
C16 C15 C14 116(4)
C20 C15 C14 124(4)
C15 C16 C17 120.0
C16 C17 C18 120.0
C19 C18 C17 120.0
C18 C19 C20 120.0
C19 C20 C15 120.0
C19 C20 C21 123(3)
C15 C20 C21 117(3)
C20 C21 S1 118(3)
C23 C22 S1 102(3)
C24 C23 C28 120.0
C24 C23 C22 118(3)
C28 C23 C22 121(3)
C25 C24 C23 120.0
C24 C25 C26 120.0
C25 C26 C27 120.0
C28 C27 C26 120.0
O2 C28 C27 129(3)
O2 C28 C23 111(3)
C27 C28 C23 120.0
C1 C29 O2 105(5)
C30 N2 C34 120.0
C30 N2 Cd2 114.8(18)
C34 N2 Cd2 123.4(17)
C58 C30 C31 116(3)
C58 C30 N2 124(3)
C31 C30 N2 120.0
C30 C31 C32 120.0
C33 C32 C31 120.0
C32 C33 C34 120.0
C33 C34 N2 120.0
C33 C34 C35 125(4)
N2 C34 C35 114(4)
O3 C35 C34 117(5)
O3 C36 C37 115(3)
O3 C36 C41 125(3)
C37 C36 C41 120.0
C36 C37 C38 120.0
C39 C38 C37 120.0
C40 C39 C38 120.0
C39 C40 C41 120.0
C40 C41 C36 120.0
C40 C41 C42 123(3)
C36 C41 C42 117(3)
C41 C42 S4 116(2)
C44 C43 S4 108(3)
C45 C44 C49 120.0
C45 C44 C43 119.3(9)
C49 C44 C43 119.6(9)
C46 C45 C44 120.0
C45 C46 C47 120.0
C48 C47 C46 120.0
C49 C48 C47 120.0
C48 C49 C44 120.0
C48 C49 C50 120(2)
C44 C49 C50 120(2)
C49 C50 S3 117(3)
C52 C51 S3 114(3)
C53 C52 C57 120.0
C53 C52 C51 118(3)
C57 C52 C51 122(3)
C52 C53 C54 120.0
C55 C54 C53 120.0
C56 C55 C54 120.0
C55 C56 C57 120.0
C56 C57 C52 120.0
C56 C57 O4 128(3)
C52 C57 O4 112(3)
C30 C58 O4 113(5)

loop_
_geom_bond_atom_site_label_1
_geom_bond_atom_site_label_2
_geom_bond_distance
I1 Cd1 2.757(7)
I2 Cd2 2.774(7)
I3 Cd3 2.694(7)
I4 Cd3 2.706(6)
I5 Cd4 2.872(7)
I5 Cd3 2.913(7)
I6 Cd4 2.841(6)
I6 Cd3 2.885(7)
I7 Cd4 2.709(7)
I8 Cd4 2.712(7)
Cd1 N1 2.30(3)
Cd1 O1 2.49(5)
Cd1 S1 2.673(16)
Cd1 S2 2.775(16)
Cd2 N2 2.30(3)
Cd2 O3 2.57(4)
Cd2 S3 2.647(16)
Cd2 S4 2.687(14)
S1 C22 1.8000(11)
S1 C21 1.8000(11)
S2 C14 1.8000(8)
S2 C13 1.8000(8)
S3 C51 1.8000(11)
S3 C50 1.8000(11)
S4 C43 1.8000(8)
S4 C42 1.8000(11)
O1 C7 1.29(5)
O1 C6 1.48(8)
O2 C28 1.26(5)
O2 C29 1.66(8)
O3 C36 1.35(5)
O3 C35 1.35(8)
O4 C57 1.40(4)
O4 C58 1.53(7)
N1 C1 1.3900
N1 C5 1.3900
C1 C2 1.3900
C1 C29 1.51(7)
C2 C3 1.3900
C3 C4 1.3900
C4 C5 1.3900
C5 C6 1.39(8)
C7 C8 1.3900
C7 C12 1.3900
C8 C9 1.3900
C9 C10 1.3900
C10 C11 1.3900
C11 C12 1.3900
C12 C13 1.49(6)
C14 C15 1.61(6)
C15 C16 1.3900
C15 C20 1.3900
C16 C17 1.3900
C17 C18 1.3900
C18 C19 1.3900
C19 C20 1.3900
C20 C21 1.61(5)
C22 C23 1.59(6)
C23 C24 1.3900
C23 C28 1.3900
C24 C25 1.3900
C25 C26 1.3900
C26 C27 1.3900
C27 C28 1.3900
N2 C30 1.3900
N2 C34 1.3900
C30 C58 1.35(7)
C30 C31 1.3900
C31 C32 1.3900
C32 C33 1.3900
C33 C34 1.3900
C34 C35 1.451(10)
C36 C37 1.3900
C36 C41 1.3900
C37 C38 1.3900
C38 C39 1.3900
C39 C40 1.3900
C40 C41 1.3900
C41 C42 1.4500(11)
C43 C44 1.47(6)
C44 C45 1.3900
C44 C49 1.3900
C45 C46 1.3900
C46 C47 1.3900
C47 C48 1.3900
C48 C49 1.3900
C49 C50 1.56(6)
C51 C52 1.51(5)
C52 C53 1.3900
C52 C57 1.3900
C53 C54 1.3900
C54 C55 1.3900
C55 C56 1.3900
C56 C57 1.3900
